data_7015815
loop_
_publ_author_name
'Levason, William'
'Light, Mark E.'
'Maheshwari, Seema'
'Reid, Gillian'
'Zhang, Wenjian'

_publ_section_title
;
 Unusual neutral ligand coordination to arsenic and antimony
 trifluoride.
;
_journal_issue 19
_journal_name_full 'Dalton transactions (Cambridge, England : 2003)'
_journal_page_first 5291
_journal_page_last 5297
_journal_paper_doi 10.1039/c1dt10113g
_journal_volume 40
_journal_year 2011
_chemical_formula_moiety 'C26 H24 F3 O2 P2 Sb'
_chemical_formula_sum 'C26 H24 F3 O2 P2 Sb'
_chemical_formula_weight 609.14
_chemical_name_common
;Trifluoro(ethane-1,2-diylbis(diphenylphosphine)
dioxide)antimony(iii)
;
_chemical_name_systematic
;
Trifluoro(ethane-1,2-diylbis(diphenylphosphine) dioxide)antimony(III)
;
_space_group_IT_number 2
_space_group_name_Hall '-P 1'
_symmetry_cell_setting triclinic
_symmetry_space_group_name_Hall '-P 1'
_symmetry_space_group_name_H-M 'P -1'
_atom_sites_solution_hydrogens geom
_atom_sites_solution_primary direct
_atom_sites_solution_secondary difmap
_audit_creation_date 2010-07-13
_audit_creation_method 'SHELXL-97 + hand edit'
_cell_angle_alpha 65.839(10)
_cell_angle_beta 77.987(10)
_cell_angle_gamma 80.634(10)
_cell_formula_units_Z 2
_cell_length_a 9.7891(15)
_cell_length_b 11.664(2)
_cell_length_c 12.503(2)
_cell_measurement_reflns_used 5589
_cell_measurement_temperature 120(2)
_cell_measurement_theta_max 27.48
_cell_measurement_theta_min 2.91
_cell_volume 1269.2(4)
_computing_cell_refinement 'DENZO (Otwinowski & Minor, 1997)'
_computing_data_collection 'COLLECT (Hooft, R.W.W., 1998)'
_computing_data_reduction 'DENZO (Otwinowski & Minor, 1997)'
_computing_structure_refinement 'SHELXL-97 (Sheldrick, 1997)'
_computing_structure_solution 'SHELXS-97 (Sheldrick, 1997)'
_diffrn_ambient_temperature 120(2)
_diffrn_measured_fraction_theta_full 0.992
_diffrn_measured_fraction_theta_max 0.992
_diffrn_measurement_device_type 'Bruker-Nonius 95mm CCD camera on \k-goniostat'
_diffrn_measurement_method '\f & \w scans'
_diffrn_radiation_monochromator '10cm confocal mirrors'
_diffrn_radiation_source 'Bruker-Nonius FR591 rotating anode'
_diffrn_radiation_type MoK\a
_diffrn_radiation_wavelength 0.71073
_diffrn_reflns_av_R_equivalents 0.0681
_diffrn_reflns_av_sigmaI/netI 0.0712
_diffrn_reflns_limit_h_max 12
_diffrn_reflns_limit_h_min -12
_diffrn_reflns_limit_k_max 15
_diffrn_reflns_limit_k_min -15
_diffrn_reflns_limit_l_max 16
_diffrn_reflns_limit_l_min -16
_diffrn_reflns_number 21763
_diffrn_reflns_theta_full 27.57
_diffrn_reflns_theta_max 27.57
_diffrn_reflns_theta_min 2.99
_diffrn_standards_number 0
_exptl_absorpt_coefficient_mu 1.256
_exptl_absorpt_correction_T_max 1.0000
_exptl_absorpt_correction_T_min 0.9439
_exptl_absorpt_correction_type multi-scan
_exptl_absorpt_process_details 'G.M. Sheldrick, (2007). SADABS. Version 2007/2. Bruker AXS Inc.'
_exptl_crystal_colour colourless
_exptl_crystal_density_diffrn 1.594
_exptl_crystal_density_method 'not measured'
_exptl_crystal_description block
_exptl_crystal_F_000 608
_exptl_crystal_size_max 0.04
_exptl_crystal_size_mid 0.03
_exptl_crystal_size_min 0.02
_refine_diff_density_max 0.778
_refine_diff_density_min -0.734
_refine_diff_density_rms 0.171
_refine_ls_extinction_method none
_refine_ls_goodness_of_fit_ref 1.171
_refine_ls_hydrogen_treatment constr
_refine_ls_matrix_type full
_refine_ls_number_parameters 307
_refine_ls_number_reflns 5825
_refine_ls_number_restraints 0
_refine_ls_restrained_S_all 1.171
_refine_ls_R_factor_all 0.0836
_refine_ls_R_factor_gt 0.0587
_refine_ls_shift/su_max 0.001
_refine_ls_shift/su_mean 0.000
_refine_ls_structure_factor_coef Fsqd
_refine_ls_weighting_details 'w=1/[\s^2^(Fo^2^)+(0.0000P)^2^+6.5050P] where P=(Fo^2^+2Fc^2^)/3'
_refine_ls_weighting_scheme calc
_refine_ls_wR_factor_gt 0.1037
_refine_ls_wR_factor_ref 0.1151
_reflns_number_gt 4697
_reflns_number_total 5825
_reflns_threshold_expression I>2sigma(I)
_cod_data_source_file c1dt10113g.txt
_cod_data_source_block 10sm527b
_cod_original_cell_volume 1269.3(4)
_cod_database_code 7015815

loop_
_symmetry_equiv_pos_as_xyz
'x, y, z'
'-x, -y, -z'

loop_
_atom_site_label
_atom_site_type_symbol
_atom_site_fract_x
_atom_site_fract_y
_atom_site_fract_z
_atom_site_U_iso_or_equiv
_atom_site_adp_type
_atom_site_occupancy
_atom_site_symmetry_multiplicity
_atom_site_calc_flag
_atom_site_refinement_flags
_atom_site_disorder_assembly
_atom_site_disorder_group
Sb1 Sb 0.72125(4) 0.82917(3) 0.32369(3) 0.01739(11) Uani 1 1 d . . .
F1 F 0.9151(3) 0.7826(3) 0.2845(3) 0.0220(7) Uani 1 1 d . . .
F2 F 0.7731(3) 1.0046(3) 0.2597(3) 0.0247(7) Uani 1 1 d . . .
F3 F 0.7640(4) 0.8129(3) 0.4753(3) 0.0289(7) Uani 1 1 d . . .
P1 P 0.85445(13) 0.86803(12) 0.01053(11) 0.0157(3) Uani 1 1 d . . .
P2 P 0.77170(13) 0.49001(12) 0.51589(11) 0.0152(3) Uani 1 1 d . . .
O1 O 0.7414(4) 0.8682(3) 0.1128(3) 0.0202(8) Uani 1 1 d . . .
O2 O 0.7256(4) 0.6048(3) 0.4142(3) 0.0222(8) Uani 1 1 d . . .
C1 C 0.9593(5) 0.9999(5) -0.0461(5) 0.0193(11) Uani 1 1 d . . .
H1A H 1.0265 0.9974 -0.1164 0.023 Uiso 1 1 calc R . .
H1B H 0.8976 1.0792 -0.0721 0.023 Uiso 1 1 calc R . .
C2 C 0.7736(5) 0.8751(4) -0.1098(4) 0.0154(10) Uani 1 1 d . . .
C3 C 0.6291(6) 0.9047(5) -0.1039(5) 0.0233(12) Uani 1 1 d . . .
H3 H 0.5768 0.9270 -0.0411 0.028 Uiso 1 1 calc R . .
C4 C 0.5609(7) 0.9015(6) -0.1907(5) 0.0327(14) Uani 1 1 d . . .
H4 H 0.4620 0.9184 -0.1852 0.039 Uiso 1 1 calc R . .
C5 C 0.6375(7) 0.8741(6) -0.2832(5) 0.0327(14) Uani 1 1 d . . .
H5 H 0.5916 0.8745 -0.3433 0.039 Uiso 1 1 calc R . .
C6 C 0.7809(7) 0.8456(5) -0.2904(5) 0.0284(13) Uani 1 1 d . . .
H6 H 0.8325 0.8248 -0.3543 0.034 Uiso 1 1 calc R . .
C7 C 0.8502(6) 0.8472(5) -0.2048(5) 0.0265(12) Uani 1 1 d . . .
H7 H 0.9491 0.8294 -0.2108 0.032 Uiso 1 1 calc R . .
C8 C 0.9713(5) 0.7263(5) 0.0454(4) 0.0172(10) Uani 1 1 d . . .
C9 C 1.1059(6) 0.7254(5) -0.0197(5) 0.0235(12) Uani 1 1 d . . .
H9 H 1.1391 0.8011 -0.0803 0.028 Uiso 1 1 calc R . .
C10 C 1.1906(6) 0.6126(6) 0.0052(5) 0.0310(13) Uani 1 1 d . . .
H10 H 1.2831 0.6115 -0.0371 0.037 Uiso 1 1 calc R . .
C11 C 1.1404(6) 0.5017(5) 0.0914(5) 0.0269(13) Uani 1 1 d . . .
H11 H 1.1980 0.4246 0.1071 0.032 Uiso 1 1 calc R . .
C12 C 1.0075(6) 0.5033(5) 0.1543(5) 0.0238(12) Uani 1 1 d . . .
H12 H 0.9737 0.4271 0.2135 0.029 Uiso 1 1 calc R . .
C13 C 0.9230(6) 0.6143(5) 0.1322(4) 0.0202(11) Uani 1 1 d . . .
H13 H 0.8314 0.6146 0.1764 0.024 Uiso 1 1 calc R . .
C14 C 0.9396(5) 0.4978(5) 0.5501(4) 0.0180(11) Uani 1 1 d . . .
H14A H 0.9355 0.5738 0.5676 0.022 Uiso 1 1 calc R . .
H14B H 0.9580 0.4231 0.6224 0.022 Uiso 1 1 calc R . .
C15 C 0.7855(5) 0.3510(5) 0.4846(4) 0.0165(10) Uani 1 1 d . . .
C16 C 0.7125(6) 0.3539(5) 0.3991(5) 0.0222(11) Uani 1 1 d . . .
H16 H 0.6569 0.4280 0.3586 0.027 Uiso 1 1 calc R . .
C17 C 0.7218(7) 0.2474(6) 0.3735(5) 0.0315(14) Uani 1 1 d . . .
H17 H 0.6716 0.2486 0.3156 0.038 Uiso 1 1 calc R . .
C18 C 0.8033(6) 0.1398(6) 0.4315(5) 0.0304(13) Uani 1 1 d . . .
H18 H 0.8085 0.0671 0.4141 0.036 Uiso 1 1 calc R . .
C19 C 0.8776(6) 0.1383(5) 0.5152(5) 0.0288(13) Uani 1 1 d . . .
H19 H 0.9353 0.0651 0.5541 0.035 Uiso 1 1 calc R . .
C20 C 0.8677(6) 0.2432(5) 0.5419(5) 0.0218(11) Uani 1 1 d . . .
H20 H 0.9177 0.2415 0.6001 0.026 Uiso 1 1 calc R . .
C21 C 0.6525(5) 0.4654(5) 0.6530(5) 0.0187(11) Uani 1 1 d . . .
C22 C 0.5851(6) 0.3553(5) 0.7143(5) 0.0257(12) Uani 1 1 d . . .
H22 H 0.6000 0.2916 0.6832 0.031 Uiso 1 1 calc R . .
C23 C 0.4963(6) 0.3382(5) 0.8205(5) 0.0281(13) Uani 1 1 d . . .
H23 H 0.4494 0.2633 0.8618 0.034 Uiso 1 1 calc R . .
C24 C 0.4759(6) 0.4305(6) 0.8665(5) 0.0289(13) Uani 1 1 d . . .
H24 H 0.4165 0.4181 0.9401 0.035 Uiso 1 1 calc R . .
C25 C 0.5419(6) 0.5408(5) 0.8054(5) 0.0238(12) Uani 1 1 d . . .
H25 H 0.5267 0.6045 0.8365 0.029 Uiso 1 1 calc R . .
C26 C 0.6303(6) 0.5583(5) 0.6985(5) 0.0241(12) Uani 1 1 d . . .
H26 H 0.6755 0.6340 0.6565 0.029 Uiso 1 1 calc R . .

loop_
_atom_site_aniso_label
_atom_site_aniso_U_11
_atom_site_aniso_U_22
_atom_site_aniso_U_33
_atom_site_aniso_U_23
_atom_site_aniso_U_13
_atom_site_aniso_U_12
Sb1 0.02002(18) 0.01787(18) 0.01458(17) -0.00658(13) -0.00251(13) -0.00200(13)
F1 0.0183(15) 0.0234(16) 0.0218(15) -0.0056(13) -0.0046(12) -0.0019(13)
F2 0.0325(18) 0.0207(16) 0.0221(16) -0.0079(13) -0.0037(14) -0.0077(14)
F3 0.044(2) 0.0314(18) 0.0169(15) -0.0125(14) -0.0062(14) -0.0074(15)
P1 0.0168(6) 0.0160(6) 0.0152(6) -0.0066(5) -0.0014(5) -0.0041(5)
P2 0.0150(6) 0.0146(6) 0.0160(6) -0.0058(5) -0.0017(5) -0.0027(5)
O1 0.0196(18) 0.024(2) 0.0184(18) -0.0093(16) -0.0022(15) -0.0029(15)
O2 0.026(2) 0.0159(18) 0.0230(19) -0.0054(16) -0.0057(16) -0.0013(15)
C1 0.018(3) 0.018(3) 0.022(3) -0.008(2) -0.001(2) -0.004(2)
C2 0.019(2) 0.012(2) 0.014(2) -0.0009(19) -0.004(2) -0.005(2)
C3 0.024(3) 0.024(3) 0.019(3) -0.005(2) -0.003(2) -0.004(2)
C4 0.032(3) 0.033(3) 0.031(3) -0.004(3) -0.016(3) -0.007(3)
C5 0.043(4) 0.032(3) 0.028(3) -0.008(3) -0.018(3) -0.010(3)
C6 0.041(4) 0.025(3) 0.019(3) -0.008(2) -0.005(3) -0.004(3)
C7 0.025(3) 0.031(3) 0.024(3) -0.009(3) -0.003(2) -0.007(2)
C8 0.018(2) 0.017(3) 0.018(2) -0.007(2) -0.004(2) -0.003(2)
C9 0.027(3) 0.018(3) 0.027(3) -0.010(2) -0.004(2) -0.004(2)
C10 0.025(3) 0.032(3) 0.037(3) -0.016(3) 0.001(3) -0.001(3)
C11 0.029(3) 0.023(3) 0.031(3) -0.011(3) -0.010(3) 0.002(2)
C12 0.033(3) 0.014(3) 0.022(3) -0.004(2) -0.006(2) -0.002(2)
C13 0.023(3) 0.021(3) 0.017(2) -0.007(2) -0.002(2) -0.007(2)
C14 0.016(2) 0.024(3) 0.019(3) -0.013(2) -0.003(2) -0.001(2)
C15 0.021(3) 0.013(2) 0.017(2) -0.006(2) 0.000(2) -0.006(2)
C16 0.021(3) 0.021(3) 0.025(3) -0.008(2) -0.003(2) -0.005(2)
C17 0.042(4) 0.030(3) 0.035(3) -0.019(3) -0.017(3) -0.004(3)
C18 0.036(3) 0.024(3) 0.036(3) -0.016(3) -0.009(3) -0.003(3)
C19 0.029(3) 0.023(3) 0.037(3) -0.013(3) -0.008(3) -0.003(2)
C20 0.022(3) 0.021(3) 0.025(3) -0.012(2) -0.008(2) 0.002(2)
C21 0.013(2) 0.022(3) 0.020(3) -0.006(2) -0.004(2) -0.003(2)
C22 0.023(3) 0.025(3) 0.028(3) -0.010(3) 0.000(2) -0.005(2)
C23 0.025(3) 0.024(3) 0.028(3) -0.004(2) 0.003(2) -0.008(2)
C24 0.023(3) 0.042(4) 0.017(3) -0.011(3) 0.004(2) -0.002(3)
C25 0.022(3) 0.032(3) 0.018(3) -0.011(2) 0.000(2) -0.003(2)
C26 0.021(3) 0.027(3) 0.022(3) -0.008(2) -0.003(2) -0.002(2)

loop_
_atom_type_symbol
_atom_type_description
_atom_type_scat_dispersion_real
_atom_type_scat_dispersion_imag
_atom_type_scat_source
C C 0.0033 0.0016 'International Tables Vol C Tables 4.2.6.8 and 6.1.1.4'
H H 0.0000 0.0000 'International Tables Vol C Tables 4.2.6.8 and 6.1.1.4'
O O 0.0106 0.0060 'International Tables Vol C Tables 4.2.6.8 and 6.1.1.4'
F F 0.0171 0.0103 'International Tables Vol C Tables 4.2.6.8 and 6.1.1.4'
P P 0.1023 0.0942 'International Tables Vol C Tables 4.2.6.8 and 6.1.1.4'
Sb Sb -0.5866 1.5461 'International Tables Vol C Tables 4.2.6.8 and 6.1.1.4'

loop_
_geom_angle_atom_site_label_1
_geom_angle_atom_site_label_2
_geom_angle_atom_site_label_3
_geom_angle
_geom_angle_site_symmetry_1
_geom_angle_site_symmetry_3
_geom_angle_publ_flag
F1 Sb1 F3 87.00(13) . . ?
F1 Sb1 F2 86.50(13) . . ?
F3 Sb1 F2 86.84(13) . . ?
F1 Sb1 O2 79.19(13) . . ?
F3 Sb1 O2 84.12(13) . . ?
F2 Sb1 O2 163.43(13) . . ?
F1 Sb1 O1 77.97(12) . . ?
F3 Sb1 O1 162.42(13) . . ?
F2 Sb1 O1 83.22(12) . . ?
O2 Sb1 O1 101.71(12) . . ?
O1 P1 C8 113.4(2) . . ?
O1 P1 C1 113.4(2) . . ?
C8 P1 C1 107.8(2) . . ?
O1 P1 C2 108.9(2) . . ?
C8 P1 C2 105.4(2) . . ?
C1 P1 C2 107.5(2) . . ?
O2 P2 C15 110.7(2) . . ?
O2 P2 C21 112.4(2) . . ?
C15 P2 C21 108.2(2) . . ?
O2 P2 C14 113.9(2) . . ?
C15 P2 C14 106.9(2) . . ?
C21 P2 C14 104.3(2) . . ?
P1 O1 Sb1 138.5(2) . . ?
P2 O2 Sb1 143.9(2) . . ?
C1 C1 P1 112.5(5) 2_775 . ?
C1 C1 H1A 109.1 2_775 . ?
P1 C1 H1A 109.1 . . ?
C1 C1 H1B 109.1 2_775 . ?
P1 C1 H1B 109.1 . . ?
H1A C1 H1B 107.8 . . ?
C3 C2 C7 119.6(5) . . ?
C3 C2 P1 118.3(4) . . ?
C7 C2 P1 122.1(4) . . ?
C2 C3 C4 120.0(5) . . ?
C2 C3 H3 120.0 . . ?
C4 C3 H3 120.0 . . ?
C5 C4 C3 119.7(6) . . ?
C5 C4 H4 120.2 . . ?
C3 C4 H4 120.2 . . ?
C4 C5 C6 120.8(5) . . ?
C4 C5 H5 119.6 . . ?
C6 C5 H5 119.6 . . ?
C5 C6 C7 120.4(5) . . ?
C5 C6 H6 119.8 . . ?
C7 C6 H6 119.8 . . ?
C6 C7 C2 119.5(5) . . ?
C6 C7 H7 120.2 . . ?
C2 C7 H7 120.2 . . ?
C13 C8 C9 119.7(5) . . ?
C13 C8 P1 119.3(4) . . ?
C9 C8 P1 120.8(4) . . ?
C10 C9 C8 119.3(5) . . ?
C10 C9 H9 120.4 . . ?
C8 C9 H9 120.4 . . ?
C11 C10 C9 120.2(5) . . ?
C11 C10 H10 119.9 . . ?
C9 C10 H10 119.9 . . ?
C12 C11 C10 120.1(5) . . ?
C12 C11 H11 119.9 . . ?
C10 C11 H11 119.9 . . ?
C11 C12 C13 120.5(5) . . ?
C11 C12 H12 119.7 . . ?
C13 C12 H12 119.7 . . ?
C12 C13 C8 120.1(5) . . ?
C12 C13 H13 119.9 . . ?
C8 C13 H13 119.9 . . ?
C14 C14 P2 113.2(4) 2_766 . ?
C14 C14 H14A 108.9 2_766 . ?
P2 C14 H14A 108.9 . . ?
C14 C14 H14B 108.9 2_766 . ?
P2 C14 H14B 108.9 . . ?
H14A C14 H14B 107.8 . . ?
C20 C15 C16 119.9(5) . . ?
C20 C15 P2 121.7(4) . . ?
C16 C15 P2 118.4(4) . . ?
C17 C16 C15 119.3(5) . . ?
C17 C16 H16 120.3 . . ?
C15 C16 H16 120.3 . . ?
C18 C17 C16 120.6(5) . . ?
C18 C17 H17 119.7 . . ?
C16 C17 H17 119.7 . . ?
C17 C18 C19 119.8(5) . . ?
C17 C18 H18 120.1 . . ?
C19 C18 H18 120.1 . . ?
C20 C19 C18 119.9(5) . . ?
C20 C19 H19 120.0 . . ?
C18 C19 H19 120.0 . . ?
C19 C20 C15 120.5(5) . . ?
C19 C20 H20 119.8 . . ?
C15 C20 H20 119.8 . . ?
C26 C21 C22 119.7(5) . . ?
C26 C21 P2 118.7(4) . . ?
C22 C21 P2 121.6(4) . . ?
C23 C22 C21 120.2(5) . . ?
C23 C22 H22 119.9 . . ?
C21 C22 H22 119.9 . . ?
C22 C23 C24 119.8(5) . . ?
C22 C23 H23 120.1 . . ?
C24 C23 H23 120.1 . . ?
C25 C24 C23 120.2(5) . . ?
C25 C24 H24 119.9 . . ?
C23 C24 H24 119.9 . . ?
C24 C25 C26 119.9(5) . . ?
C24 C25 H25 120.0 . . ?
C26 C25 H25 120.0 . . ?
C21 C26 C25 120.1(5) . . ?
C21 C26 H26 120.0 . . ?
C25 C26 H26 120.0 . . ?

loop_
_geom_bond_atom_site_label_1
_geom_bond_atom_site_label_2
_geom_bond_distance
_geom_bond_site_symmetry_2
_geom_bond_publ_flag
Sb1 F1 1.906(3) . ?
Sb1 F3 1.952(3) . ?
Sb1 F2 1.979(3) . ?
Sb1 O2 2.385(4) . ?
Sb1 O1 2.456(3) . ?
P1 O1 1.507(4) . ?
P1 C8 1.798(5) . ?
P1 C1 1.800(5) . ?
P1 C2 1.808(5) . ?
P2 O2 1.504(4) . ?
P2 C15 1.797(5) . ?
P2 C21 1.805(5) . ?
P2 C14 1.807(5) . ?
C1 C1 1.533(10) 2_775 ?
C1 H1A 0.9900 . ?
C1 H1B 0.9900 . ?
C2 C3 1.394(7) . ?
C2 C7 1.395(7) . ?
C3 C4 1.402(8) . ?
C3 H3 0.9500 . ?
C4 C5 1.366(9) . ?
C4 H4 0.9500 . ?
C5 C6 1.382(9) . ?
C5 H5 0.9500 . ?
C6 C7 1.389(8) . ?
C6 H6 0.9500 . ?
C7 H7 0.9500 . ?
C8 C13 1.391(7) . ?
C8 C9 1.398(7) . ?
C9 C10 1.391(8) . ?
C9 H9 0.9500 . ?
C10 C11 1.386(8) . ?
C10 H10 0.9500 . ?
C11 C12 1.375(8) . ?
C11 H11 0.9500 . ?
C12 C13 1.376(7) . ?
C12 H12 0.9500 . ?
C13 H13 0.9500 . ?
C14 C14 1.525(9) 2_766 ?
C14 H14A 0.9900 . ?
C14 H14B 0.9900 . ?
C15 C20 1.384(7) . ?
C15 C16 1.390(7) . ?
C16 C17 1.389(8) . ?
C16 H16 0.9500 . ?
C17 C18 1.381(8) . ?
C17 H17 0.9500 . ?
C18 C19 1.387(8) . ?
C18 H18 0.9500 . ?
C19 C20 1.378(7) . ?
C19 H19 0.9500 . ?
C20 H20 0.9500 . ?
C21 C26 1.386(7) . ?
C21 C22 1.389(8) . ?
C22 C23 1.386(8) . ?
C22 H22 0.9500 . ?
C23 C24 1.385(8) . ?
C23 H23 0.9500 . ?
C24 C25 1.384(8) . ?
C24 H24 0.9500 . ?
C25 C26 1.389(7) . ?
C25 H25 0.9500 . ?
C26 H26 0.9500 . ?

loop_
_geom_torsion_atom_site_label_1
_geom_torsion_atom_site_label_2
_geom_torsion_atom_site_label_3
_geom_torsion_atom_site_label_4
_geom_torsion
_geom_torsion_site_symmetry_1
_geom_torsion_site_symmetry_2
_geom_torsion_site_symmetry_3
_geom_torsion_site_symmetry_4
_geom_torsion_publ_flag
Sb1 O1 P1 C1 -72.6(4) . . . . ?
O1 P1 C1 C1 62.9(5) . . . 2_775 ?
Sb1 O2 P2 C14 -38.6(4) . . . . ?
O2 P2 C14 C14 -64.2(6) . . . 2_766 ?
